data_4106652
loop_
_publ_author_name
'Risong Na'
'Chengfeng Jing'
'Qihai Xu'
'Hui Jiang'
'Xi Wu'
'Jiayan Shi'
'Jiangchun Zhong'
'Min Wang'
'Diego Benitez'
'Ekaterina Tkatchouk'
'William A. Goddard'
'Hongchao Guo'
'Ohyun Kwon'

_publ_section_title
;
 Phosphine-Catalyzed Annulations of Azomethine Imines: Allene-Dependent [3
 + 2], [3 + 3], [4 + 3], and [3 + 2 + 3] Pathways
;
_journal_name_full 'Journal of the American Chemical Society'
_journal_page_first 13337
_journal_page_last 13348
_journal_paper_doi 10.1021/ja200231v
_journal_volume 133
_journal_year 2011
_chemical_formula_moiety 'C16 H17 N3 O5'
_chemical_formula_sum 'C16 H17 N3 O5'
_chemical_formula_weight 331.33
_chemical_name_systematic
; 
 ? 
;
_space_group_IT_number 2
_symmetry_cell_setting triclinic
_symmetry_space_group_name_Hall '-P 1'
_symmetry_space_group_name_H-M 'P -1'
_atom_sites_solution_hydrogens geom
_atom_sites_solution_primary direct
_atom_sites_solution_secondary difmap
_audit_creation_method SHELXL-97
_cell_angle_alpha 65.913(8)
_cell_angle_beta 75.686(11)
_cell_angle_gamma 75.628(11)
_cell_formula_units_Z 2
_cell_length_a 8.3908(14)
_cell_length_b 9.8594(15)
_cell_length_c 10.8783(17)
_cell_measurement_reflns_used 315
_cell_measurement_temperature 173(2)
_cell_measurement_theta_max 27.48
_cell_measurement_theta_min 2.17
_cell_volume 785.0(2)
_computing_cell_refinement 'CrystalClear (Rigaku Inc., 2007)'
_computing_data_collection 'CrystalClear (Rigaku Inc., 2007)'
_computing_data_reduction 'CrystalClear (Rigaku Inc., 2007)'
_computing_molecular_graphics 'XP in Siemens SHELXTL (Sheldrick, 1994)'
_computing_publication_material 'SHELX97 (Sheldrick, 1997)'
_computing_structure_refinement 'SHELXL-97 (Sheldrick, 1997)'
_computing_structure_solution 'SHELXS-97 (Sheldrick, 1990)'
_diffrn_ambient_temperature 173(2)
_diffrn_measured_fraction_theta_full 0.996
_diffrn_measured_fraction_theta_max 0.996
_diffrn_measurement_device_type 'Saturn724+ CCD'
_diffrn_measurement_method '\w scans at fixed \c = 45\%'
_diffrn_radiation_monochromator graphite
_diffrn_radiation_source 'sealed tube'
_diffrn_radiation_type MoK\a
_diffrn_radiation_wavelength 0.71073
_diffrn_reflns_av_R_equivalents 0.0364
_diffrn_reflns_av_sigmaI/netI 0.0349
_diffrn_reflns_limit_h_max 10
_diffrn_reflns_limit_h_min -10
_diffrn_reflns_limit_k_max 12
_diffrn_reflns_limit_k_min -12
_diffrn_reflns_limit_l_max 14
_diffrn_reflns_limit_l_min -14
_diffrn_reflns_number 10503
_diffrn_reflns_theta_full 27.46
_diffrn_reflns_theta_max 27.46
_diffrn_reflns_theta_min 2.97
_exptl_absorpt_coefficient_mu 0.106
_exptl_absorpt_correction_T_max 0.9843
_exptl_absorpt_correction_T_min 0.9549
_exptl_absorpt_correction_type multi-scan
_exptl_absorpt_process_details 'CrystalClear (Rigaku Inc., 2007)'
_exptl_crystal_colour yellow
_exptl_crystal_density_diffrn 1.402
_exptl_crystal_description block
_exptl_crystal_F_000 348
_exptl_crystal_size_max 0.44
_exptl_crystal_size_mid 0.38
_exptl_crystal_size_min 0.15
_refine_diff_density_max 0.249
_refine_diff_density_min -0.194
_refine_diff_density_rms 0.043
_refine_ls_extinction_method none
_refine_ls_goodness_of_fit_ref 1.124
_refine_ls_hydrogen_treatment constr
_refine_ls_matrix_type full
_refine_ls_number_parameters 218
_refine_ls_number_reflns 3581
_refine_ls_number_restraints 0
_refine_ls_restrained_S_all 1.124
_refine_ls_R_factor_all 0.0631
_refine_ls_R_factor_gt 0.0559
_refine_ls_shift/su_max 0.000
_refine_ls_shift/su_mean 0.000
_refine_ls_structure_factor_coef Fsqd
_refine_ls_weighting_details 'calc w=1/[\s^2^(Fo^2^)+(0.0427P)^2^+0.3475P] where P=(Fo^2^+2Fc^2^)/3'
_refine_ls_weighting_scheme calc
_refine_ls_wR_factor_gt 0.1227
_refine_ls_wR_factor_ref 0.1274
_reflns_number_gt 3221
_reflns_number_total 3581
_reflns_threshold_expression >2sigma(I)
_cod_data_source_file ja200231v_si_006.cif
_cod_data_source_block sa851
_cod_original_sg_symbol_Hall '-P 1 '
_cod_database_code 4106652

loop_
_symmetry_equiv_pos_as_xyz
'x, y, z'
'-x, -y, -z'

loop_
_atom_site_label
_atom_site_type_symbol
_atom_site_fract_x
_atom_site_fract_y
_atom_site_fract_z
_atom_site_U_iso_or_equiv
_atom_site_adp_type
_atom_site_occupancy
_atom_site_symmetry_multiplicity
_atom_site_calc_flag
_atom_site_refinement_flags
O1 O 0.63378(16) 0.79458(16) 0.76588(12) 0.0381(3) Uani 1 1 d .
O2 O 0.21480(17) 0.60469(15) 0.44891(13) 0.0402(3) Uani 1 1 d .
O3 O 0.31768(16) 0.72064(14) 0.22925(12) 0.0339(3) Uani 1 1 d .
O4 O 1.02090(17) 0.70705(16) -0.17352(13) 0.0440(4) Uani 1 1 d .
O5 O 0.93951(18) 0.94766(16) -0.23845(13) 0.0419(3) Uani 1 1 d .
N1 N 0.56271(17) 0.80064(16) 0.57318(13) 0.0265(3) Uani 1 1 d .
N2 N 0.63390(17) 0.82930(16) 0.43209(13) 0.0248(3) Uani 1 1 d .
N3 N 0.93857(18) 0.81947(18) -0.15244(15) 0.0331(3) Uani 1 1 d .
C1 C 0.56235(19) 0.74337(18) 0.38099(16) 0.0234(3) Uani 1 1 d .
H1A H 0.5807 0.6342 0.4407 0.028 Uiso 1 1 calc R
C2 C 0.3723(2) 0.80313(18) 0.38840(16) 0.0259(3) Uani 1 1 d .
H2A H 0.3537 0.9065 0.3171 0.031 Uiso 1 1 calc R
C3 C 0.2986(2) 0.8103(2) 0.52698(17) 0.0297(4) Uani 1 1 d .
H3A H 0.1813 0.8172 0.5554 0.036 Uiso 1 1 calc R
C4 C 0.3914(2) 0.8072(2) 0.61078(17) 0.0295(4) Uani 1 1 d .
H4A H 0.3396 0.8096 0.6982 0.035 Uiso 1 1 calc R
C5 C 0.6714(2) 0.79777(19) 0.64893(17) 0.0289(4) Uani 1 1 d .
C6 C 0.8410(2) 0.8000(2) 0.56003(18) 0.0305(4) Uani 1 1 d .
H6A H 0.9255 0.7194 0.6091 0.037 Uiso 1 1 calc R
H6B H 0.8770 0.8985 0.5305 0.037 Uiso 1 1 calc R
C7 C 0.8155(2) 0.7731(2) 0.43823(17) 0.0287(4) Uani 1 1 d .
H7A H 0.8847 0.8301 0.3532 0.034 Uiso 1 1 calc R
H7B H 0.8442 0.6647 0.4526 0.034 Uiso 1 1 calc R
C8 C 0.2907(2) 0.69912(18) 0.36130(17) 0.0275(4) Uani 1 1 d .
C9 C 0.2619(3) 0.6149(2) 0.1939(2) 0.0466(5) Uani 1 1 d .
H9A H 0.1396 0.6200 0.2220 0.056 Uiso 1 1 calc R
H9B H 0.3163 0.5108 0.2416 0.056 Uiso 1 1 calc R
C10 C 0.3069(4) 0.6554(3) 0.0435(2) 0.0618(7) Uani 1 1 d .
H10A H 0.2799 0.5797 0.0186 0.093 Uiso 1 1 calc R
H10B H 0.4266 0.6589 0.0156 0.093 Uiso 1 1 calc R
H10C H 0.2438 0.7544 -0.0028 0.093 Uiso 1 1 calc R
C11 C 0.6544(2) 0.76297(18) 0.23837(16) 0.0247(3) Uani 1 1 d .
C12 C 0.7442(2) 0.63830(19) 0.20835(17) 0.0292(4) Uani 1 1 d .
H12A H 0.7428 0.5402 0.2768 0.035 Uiso 1 1 calc R
C13 C 0.8359(2) 0.6558(2) 0.07920(17) 0.0310(4) Uani 1 1 d .
H13A H 0.8971 0.5709 0.0581 0.037 Uiso 1 1 calc R
C14 C 0.8357(2) 0.79987(19) -0.01768(16) 0.0278(4) Uani 1 1 d .
C15 C 0.7457(2) 0.92575(19) 0.00772(17) 0.0304(4) Uani 1 1 d .
H15A H 0.7460 1.0233 -0.0617 0.036 Uiso 1 1 calc R
C16 C 0.6546(2) 0.90663(19) 0.13719(17) 0.0293(4) Uani 1 1 d .
H16A H 0.5920 0.9919 0.1570 0.035 Uiso 1 1 calc R

loop_
_atom_site_aniso_label
_atom_site_aniso_U_11
_atom_site_aniso_U_22
_atom_site_aniso_U_33
_atom_site_aniso_U_23
_atom_site_aniso_U_13
_atom_site_aniso_U_12
O1 0.0396(7) 0.0524(8) 0.0279(7) -0.0191(6) -0.0047(5) -0.0105(6)
O2 0.0469(8) 0.0398(7) 0.0344(7) -0.0086(6) -0.0029(6) -0.0211(6)
O3 0.0452(8) 0.0337(7) 0.0283(6) -0.0102(5) -0.0095(5) -0.0150(6)
O4 0.0436(8) 0.0515(9) 0.0300(7) -0.0198(6) -0.0012(6) 0.0072(6)
O5 0.0480(8) 0.0463(8) 0.0263(7) -0.0090(6) 0.0026(6) -0.0157(6)
N1 0.0249(7) 0.0335(7) 0.0223(7) -0.0121(6) -0.0015(5) -0.0061(6)
N2 0.0242(7) 0.0307(7) 0.0212(7) -0.0114(6) -0.0001(5) -0.0078(6)
N3 0.0298(8) 0.0442(9) 0.0253(7) -0.0138(7) -0.0035(6) -0.0055(7)
C1 0.0247(8) 0.0238(8) 0.0216(7) -0.0085(6) -0.0028(6) -0.0047(6)
C2 0.0257(8) 0.0259(8) 0.0254(8) -0.0081(6) -0.0048(6) -0.0046(6)
C3 0.0234(8) 0.0355(9) 0.0306(9) -0.0149(7) 0.0000(7) -0.0054(7)
C4 0.0265(8) 0.0359(9) 0.0274(8) -0.0147(7) 0.0006(7) -0.0072(7)
C5 0.0314(9) 0.0304(9) 0.0269(8) -0.0111(7) -0.0064(7) -0.0056(7)
C6 0.0270(9) 0.0369(9) 0.0306(9) -0.0137(7) -0.0059(7) -0.0074(7)
C7 0.0234(8) 0.0357(9) 0.0290(9) -0.0137(7) -0.0019(6) -0.0075(7)
C8 0.0275(8) 0.0261(8) 0.0273(8) -0.0065(7) -0.0076(7) -0.0044(7)
C9 0.0626(14) 0.0454(12) 0.0445(12) -0.0179(9) -0.0136(10) -0.0237(10)
C10 0.0804(18) 0.0734(17) 0.0527(14) -0.0367(13) -0.0076(13) -0.0296(14)
C11 0.0253(8) 0.0272(8) 0.0231(8) -0.0099(6) -0.0041(6) -0.0059(6)
C12 0.0339(9) 0.0250(8) 0.0265(8) -0.0083(7) -0.0039(7) -0.0041(7)
C13 0.0330(9) 0.0306(9) 0.0289(9) -0.0143(7) -0.0032(7) -0.0005(7)
C14 0.0270(8) 0.0363(9) 0.0205(8) -0.0116(7) -0.0015(6) -0.0063(7)
C15 0.0365(9) 0.0288(9) 0.0225(8) -0.0062(7) -0.0036(7) -0.0067(7)
C16 0.0348(9) 0.0256(8) 0.0257(8) -0.0099(7) -0.0023(7) -0.0040(7)

loop_
_atom_type_symbol
_atom_type_description
_atom_type_scat_dispersion_real
_atom_type_scat_dispersion_imag
_atom_type_scat_source
C C 0.0033 0.0016 'International Tables Vol C Tables 4.2.6.8 and 6.1.1.4'
H H 0.0000 0.0000 'International Tables Vol C Tables 4.2.6.8 and 6.1.1.4'
N N 0.0061 0.0033 'International Tables Vol C Tables 4.2.6.8 and 6.1.1.4'
O O 0.0106 0.0060 'International Tables Vol C Tables 4.2.6.8 and 6.1.1.4'

loop_
_geom_angle_atom_site_label_1
_geom_angle_atom_site_label_2
_geom_angle_atom_site_label_3
_geom_angle
C8 O3 C9 116.53(14)
C5 N1 C4 126.95(14)
C5 N1 N2 113.49(13)
C4 N1 N2 118.35(13)
N1 N2 C1 109.20(12)
N1 N2 C7 102.42(12)
C1 N2 C7 112.26(13)
O4 N3 O5 123.01(15)
O4 N3 C14 118.47(15)
O5 N3 C14 118.51(15)
N2 C1 C11 107.21(12)
N2 C1 C2 107.94(13)
C11 C1 C2 113.83(13)
N2 C1 H1A 109.3
C11 C1 H1A 109.3
C2 C1 H1A 109.3
C3 C2 C8 110.46(14)
C3 C2 C1 109.75(13)
C8 C2 C1 109.03(13)
C3 C2 H2A 109.2
C8 C2 H2A 109.2
C1 C2 H2A 109.2
C4 C3 C2 122.41(15)
C4 C3 H3A 118.8
C2 C3 H3A 118.8
C3 C4 N1 121.17(15)
C3 C4 H4A 119.4
N1 C4 H4A 119.4
O1 C5 N1 125.03(16)
O1 C5 C6 128.40(16)
N1 C5 C6 106.57(14)
C5 C6 C7 103.92(14)
C5 C6 H6A 111.0
C7 C6 H6A 111.0
C5 C6 H6B 111.0
C7 C6 H6B 111.0
H6A C6 H6B 109.0
N2 C7 C6 103.93(13)
N2 C7 H7A 111.0
C6 C7 H7A 111.0
N2 C7 H7B 111.0
C6 C7 H7B 111.0
H7A C7 H7B 109.0
O2 C8 O3 123.63(16)
O2 C8 C2 124.24(16)
O3 C8 C2 112.09(14)
O3 C9 C10 108.25(17)
O3 C9 H9A 110.0
C10 C9 H9A 110.0
O3 C9 H9B 110.0
C10 C9 H9B 110.0
H9A C9 H9B 108.4
C9 C10 H10A 109.5
C9 C10 H10B 109.5
H10A C10 H10B 109.5
C9 C10 H10C 109.5
H10A C10 H10C 109.5
H10B C10 H10C 109.5
C12 C11 C16 119.61(15)
C12 C11 C1 120.12(14)
C16 C11 C1 120.23(14)
C13 C12 C11 120.57(15)
C13 C12 H12A 119.7
C11 C12 H12A 119.7
C14 C13 C12 118.24(16)
C14 C13 H13A 120.9
C12 C13 H13A 120.9
C15 C14 C13 122.76(15)
C15 C14 N3 118.82(15)
C13 C14 N3 118.42(15)
C14 C15 C16 118.39(15)
C14 C15 H15A 120.8
C16 C15 H15A 120.8
C15 C16 C11 120.42(15)
C15 C16 H16A 119.8
C11 C16 H16A 119.8

loop_
_geom_bond_atom_site_label_1
_geom_bond_atom_site_label_2
_geom_bond_distance
O1 C5 1.222(2)
O2 C8 1.205(2)
O3 C8 1.332(2)
O3 C9 1.454(2)
O4 N3 1.228(2)
O5 N3 1.228(2)
N1 C5 1.360(2)
N1 C4 1.387(2)
N1 N2 1.4383(18)
N2 C1 1.480(2)
N2 C7 1.495(2)
N3 C14 1.469(2)
C1 C11 1.509(2)
C1 C2 1.551(2)
C1 H1A 1.0000
C2 C3 1.505(2)
C2 C8 1.517(2)
C2 H2A 1.0000
C3 C4 1.325(2)
C3 H3A 0.9500
C4 H4A 0.9500
C5 C6 1.510(2)
C6 C7 1.525(2)
C6 H6A 0.9900
C6 H6B 0.9900
C7 H7A 0.9900
C7 H7B 0.9900
C9 C10 1.488(3)
C9 H9A 0.9900
C9 H9B 0.9900
C10 H10A 0.9800
C10 H10B 0.9800
C10 H10C 0.9800
C11 C12 1.390(2)
C11 C16 1.395(2)
C12 C13 1.389(2)
C12 H12A 0.9500
C13 C14 1.381(2)
C13 H13A 0.9500
C14 C15 1.378(2)
C15 C16 1.388(2)
C15 H15A 0.9500
C16 H16A 0.9500

loop_
_geom_torsion_atom_site_label_1
_geom_torsion_atom_site_label_2
_geom_torsion_atom_site_label_3
_geom_torsion_atom_site_label_4
_geom_torsion
C5 N1 N2 C1 145.19(14)
C4 N1 N2 C1 -46.48(18)
C5 N1 N2 C7 26.02(17)
C4 N1 N2 C7 -165.65(14)
N1 N2 C1 C11 -173.76(12)
C7 N2 C1 C11 -60.90(16)
N1 N2 C1 C2 63.22(15)
C7 N2 C1 C2 176.08(12)
N2 C1 C2 C3 -48.73(17)
C11 C1 C2 C3 -167.62(13)
N2 C1 C2 C8 -169.84(12)
C11 C1 C2 C8 71.28(17)
C8 C2 C3 C4 137.72(17)
C1 C2 C3 C4 17.5(2)
C2 C3 C4 N1 1.5(3)
C5 N1 C4 C3 179.63(17)
N2 N1 C4 C3 13.0(2)
C4 N1 C5 O1 3.1(3)
N2 N1 C5 O1 170.23(16)
C4 N1 C5 C6 -176.67(16)
N2 N1 C5 C6 -9.53(19)
O1 C5 C6 C7 169.44(18)
N1 C5 C6 C7 -10.82(18)
N1 N2 C7 C6 -30.65(16)
C1 N2 C7 C6 -147.65(13)
C5 C6 C7 N2 25.82(17)
C9 O3 C8 O2 -4.9(3)
C9 O3 C8 C2 172.97(15)
C3 C2 C8 O2 -19.3(2)
C1 C2 C8 O2 101.33(19)
C3 C2 C8 O3 162.86(14)
C1 C2 C8 O3 -76.47(17)
C8 O3 C9 C10 -178.58(18)
N2 C1 C11 C12 119.11(16)
C2 C1 C11 C12 -121.60(17)
N2 C1 C11 C16 -58.65(19)
C2 C1 C11 C16 60.6(2)
C16 C11 C12 C13 0.9(3)
C1 C11 C12 C13 -176.85(15)
C11 C12 C13 C14 0.2(3)
C12 C13 C14 C15 -1.5(3)
C12 C13 C14 N3 177.26(15)
O4 N3 C14 C15 178.63(16)
O5 N3 C14 C15 -0.7(2)
O4 N3 C14 C13 -0.2(2)
O5 N3 C14 C13 -179.48(16)
C13 C14 C15 C16 1.5(3)
N3 C14 C15 C16 -177.26(15)
C14 C15 C16 C11 -0.2(3)
C12 C11 C16 C15 -0.9(3)
C1 C11 C16 C15 176.84(15)
